data_7127384
loop_
_publ_author_name
'Knauer, Lena'
'Strohmann, Carsten'

_publ_section_title
;
 The structure-defining incorporation of chloride in methyllithium dimers.
;
_journal_issue 88
_journal_name_full 'Chemical communications (Cambridge, England)'
_journal_page_first 13543
_journal_page_last 13546
_journal_paper_doi 10.1039/d0cc05547f
_journal_volume 56
_journal_year 2020
_chemical_formula_moiety 'C27.717 H73.15 Cl0.283 Li6 N6 O'
_chemical_formula_sum 'C27.72 H73.15 Cl0.28 Li6 N6 O'
_chemical_formula_weight 558.36
_chemical_properties_physical Air-sensitive,Moisture-sensitive
_space_group_crystal_system monoclinic
_space_group_IT_number 15
_space_group_name_Hall '-C 2yc'
_space_group_name_H-M_alt 'C 1 2/c 1'
_atom_sites_solution_hydrogens mixed
_atom_sites_solution_primary direct
_audit_creation_date 2020-08-04
_audit_creation_method
;
Olex2 1.3
(compiled 2020.07.31 svn.rc2a77460 for OlexSys, GUI svn.r6145)
;
_audit_update_record
;
2020-08-04 deposited with the CCDC.	2020-10-05 downloaded from the CCDC.
;
_cell_angle_alpha 90
_cell_angle_beta 129.9150(10)
_cell_angle_gamma 90
_cell_formula_units_Z 8
_cell_length_a 37.719(2)
_cell_length_b 9.9975(6)
_cell_length_c 27.5561(14)
_cell_measurement_reflns_used 9903
_cell_measurement_temperature 100
_cell_measurement_theta_max 28.08
_cell_measurement_theta_min 2.54
_cell_volume 7970.1(8)
_computing_cell_refinement 'SAINT V8.35A (Bruker, 2016)'
_computing_data_reduction 'SAINT V8.35A (Bruker, 2016)'
_computing_molecular_graphics 'Olex2 1.3 (Dolomanov et al., 2009)'
_computing_publication_material 'Olex2 1.3 (Dolomanov et al., 2009)'
_computing_structure_refinement 'SHELXL 2014/7 (Sheldrick, 2015)'
_computing_structure_solution 'ShelXT (Sheldrick, 2015)'
_diffrn_ambient_temperature 100
_diffrn_detector 'Bruker D8 VENTURE area detector'
_diffrn_detector_area_resol_mean 10.4167
_diffrn_detector_type 'CMOS PHOTON100 area detector'
_diffrn_measured_fraction_theta_full 0.999
_diffrn_measured_fraction_theta_max 0.999
_diffrn_measurement_device 'four-circle diffractometer'
_diffrn_measurement_device_type 'Bruker D8 VENTURE area detector'
_diffrn_measurement_method '\f and \w scans'
_diffrn_radiation_monochromator 'HELIOS mirror optics'
_diffrn_radiation_probe x-ray
_diffrn_radiation_type MoK\a
_diffrn_radiation_wavelength 0.71073
_diffrn_reflns_av_R_equivalents 0.0405
_diffrn_reflns_av_unetI/netI 0.0414
_diffrn_reflns_Laue_measured_fraction_full 0.999
_diffrn_reflns_Laue_measured_fraction_max 0.999
_diffrn_reflns_limit_h_max 46
_diffrn_reflns_limit_h_min -46
_diffrn_reflns_limit_k_max 12
_diffrn_reflns_limit_k_min -12
_diffrn_reflns_limit_l_max 33
_diffrn_reflns_limit_l_min -33
_diffrn_reflns_number 32957
_diffrn_reflns_point_group_measured_fraction_full 0.999
_diffrn_reflns_point_group_measured_fraction_max 0.999
_diffrn_reflns_theta_full 26.000
_diffrn_reflns_theta_max 26.000
_diffrn_reflns_theta_min 2.169
_diffrn_source 'microfocus sealed X-ray tube'
_diffrn_source_current 1.0
_diffrn_source_power 0.05
_diffrn_source_type 'Incoatec I\ms'
_diffrn_source_voltage 50.0
_diffrn_standards_number 0
_exptl_absorpt_coefficient_mu 0.072
_exptl_absorpt_correction_T_max 0.9010
_exptl_absorpt_correction_T_min 0.8151
_exptl_absorpt_correction_type multi-scan
_exptl_absorpt_process_details
;
SADABS-2014/5 (Bruker,2014/5) was used for absorption correction.
wR2(int) was 0.1321 before and 0.0446 after correction.
The Ratio of minimum to maximum transmission is 0.9047.
The \l/2 correction factor is Not present.
;
_exptl_crystal_colour colourless
_exptl_crystal_colour_primary colourless
_exptl_crystal_density_diffrn 0.931
_exptl_crystal_description block
_exptl_crystal_F_000 2498
_exptl_crystal_recrystallization_method 'Re-crystallisation from solvent: n-pentane/diethylether'
_exptl_crystal_size_max 0.206
_exptl_crystal_size_mid 0.167
_exptl_crystal_size_min 0.087
_refine_diff_density_max 0.574
_refine_diff_density_min -0.251
_refine_diff_density_rms 0.038
_refine_ls_extinction_coef 0.00099(19)
_refine_ls_extinction_expression Fc^*^=kFc[1+0.001xFc^2^\l^3^/sin(2\q)]^-1/4^
_refine_ls_extinction_method 'SHELXL-2014/7 (Sheldrick 2014'
_refine_ls_goodness_of_fit_ref 1.048
_refine_ls_hydrogen_treatment mixed
_refine_ls_matrix_type full
_refine_ls_number_parameters 486
_refine_ls_number_reflns 7819
_refine_ls_number_restraints 0
_refine_ls_restrained_S_all 1.048
_refine_ls_R_factor_all 0.0941
_refine_ls_R_factor_gt 0.0594
_refine_ls_shift/su_max 0.001
_refine_ls_shift/su_mean 0.000
_refine_ls_structure_factor_coef Fsqd
_refine_ls_weighting_details 'w=1/[\s^2^(Fo^2^)+(0.0671P)^2^+6.7502P] where P=(Fo^2^+2Fc^2^)/3'
_refine_ls_weighting_scheme calc
_refine_ls_wR_factor_gt 0.1401
_refine_ls_wR_factor_ref 0.1571
_reflns_Friedel_coverage 0.000
_reflns_number_gt 5376
_reflns_number_total 7819
_reflns_threshold_expression 'I > 2\s(I)'
_cod_data_source_file d0cc05547f2.cif
_cod_data_source_block mo_b0242_0m
_cod_depositor_comments 'Adding full bibliography for 7127384--7127386.cif.'
_cod_database_code 7127384
_shelx_shelxl_version_number 2014/7
_shelx_space_group_comment
;
The symmetry employed for this shelxl refinement is uniquely defined
by the following loop, which should always be used as a source of
symmetry information in preference to the above space-group names.
They are only intended as comments.
;
_shelx_estimated_absorpt_t_max 0.994
_shelx_estimated_absorpt_t_min 0.985
_olex2_refinement_description
;
1. Fixed Uiso
 At 1.2 times of:
  All C(H,H) groups, All C(H,H,H,H) groups
 At 1.5 times of:
  All Li(H,H,H) groups, All C(H,H,H) groups
2. Uiso/Uaniso restraints and constraints
Uanis(C19) = Uanis(Cl1)
3. Others
 Sof(Cl1)=1-FVAR(1)
 Sof(C19)=Sof(H19A)=Sof(H19B)=Sof(H19C)=FVAR(1)
 Sof(H14C)=Sof(H14D)=Sof(C16A)=Sof(H16D)=Sof(H16E)=Sof(H16F)=Sof(C15A)=
 Sof(H15C)=Sof(H15D)=Sof(C17A)=Sof(H17D)=Sof(H17E)=Sof(H17F)=1-FVAR(2)
 Sof(H14A)=Sof(H14B)=Sof(C17)=Sof(H17A)=Sof(H17B)=Sof(H17C)=Sof(C15)=Sof(H15A)=
 Sof(H15B)=Sof(C16)=Sof(H16A)=Sof(H16B)=Sof(H16C)=FVAR(2)
4.a Secondary CH2 refined with riding coordinates:
 C11(H11A,H11B), C26(H26A,H26B), C12(H12A,H12B), C25(H25A,H25B), C14(H14A,
 H14B), C14(H14C,H14D), C23(H23A,H23B), C22(H22A,H22B), C3(H3A,H3B), C1(H1A,
 H1B), C15(H15A,H15B), C15A(H15C,H15D)
4.b Idealised Me refined as rotating group:
 C28(H28A,H28B,H28C), C27(H27A,H27B,H27C), C10(H10A,H10B,H10C), C9(H9A,H9B,
 H9C), C21(H21A,H21B,H21C), C13(H13A,H13B,H13C), C4(H4A,H4B,H4C), C20(H20A,H20B,
 H20C), C24(H24A,H24B,H24C), C2(H2A,H2B,H2C), C17(H17A,H17B,H17C), C16(H16A,
 H16B,H16C), C16A(H16D,H16E,H16F), C17A(H17D,H17E,H17F)
;
_olex2_submission_special_instructions 'No special instructions were received'

loop_
_space_group_symop_operation_xyz
'x, y, z'
'-x, y, -z+1/2'
'x+1/2, y+1/2, z'
'-x+1/2, y+1/2, -z+1/2'
'-x, -y, -z'
'x, -y, z-1/2'
'-x+1/2, -y+1/2, -z'
'x+1/2, -y+1/2, z-1/2'

loop_
_atom_site_label
_atom_site_type_symbol
_atom_site_fract_x
_atom_site_fract_y
_atom_site_fract_z
_atom_site_U_iso_or_equiv
_atom_site_adp_type
_atom_site_occupancy
_atom_site_site_symmetry_order
_atom_site_calc_flag
_atom_site_refinement_flags_posn
_atom_site_refinement_flags_adp
_atom_site_refinement_flags_occupancy
_atom_site_disorder_assembly
_atom_site_disorder_group
C19 C 0.3758(8) 0.197(3) 0.8307(9) 0.0292(10) Uani 0.717(5) 1 d . . P A 1
O1 O 0.09858(5) 0.88662(17) 0.41578(6) 0.0490(4) Uani 1 1 d . . . . .
N1 N 0.22777(5) 0.49486(19) 0.56880(7) 0.0359(4) Uani 1 1 d . . . . .
N6 N 0.53359(5) 0.15898(19) 0.93084(7) 0.0358(4) Uani 1 1 d . . . . .
N2 N 0.29868(5) 0.49214(19) 0.74679(7) 0.0372(4) Uani 1 1 d . . . . .
N4 N 0.32795(5) 0.02819(19) 0.68655(7) 0.0367(4) Uani 1 1 d . . . . .
N5 N 0.42887(5) 0.0471(2) 0.76820(7) 0.0390(5) Uani 1 1 d . . . . .
N3 N 0.39708(6) 0.5488(2) 0.84906(8) 0.0470(5) Uani 1 1 d . . . . .
C18 C 0.37897(7) 0.3783(3) 0.71883(10) 0.0348(5) Uani 1 1 d . . . . .
C5 C 0.16775(7) 0.7830(3) 0.57005(9) 0.0357(5) Uani 1 1 d . . . . .
C7 C 0.11164(7) 0.5591(3) 0.43287(9) 0.0363(5) Uani 1 1 d . . . . .
C8 C 0.13893(6) 0.4446(3) 0.57844(9) 0.0357(5) Uani 1 1 d . . . . .
C11 C 0.25777(6) 0.4428(2) 0.63419(8) 0.0363(5) Uani 1 1 d . . . . .
H11A H 0.2861 0.4045 0.6444 0.044 Uiso 1 1 calc R U . . .
H11B H 0.2414 0.3697 0.6369 0.044 Uiso 1 1 calc R U . . .
C26 C 0.49818(6) 0.1620(2) 0.86147(9) 0.0402(5) Uani 1 1 d . . . . .
H26A H 0.5133 0.1795 0.8431 0.048 Uiso 1 1 calc R U . . .
H26B H 0.4765 0.2364 0.8489 0.048 Uiso 1 1 calc R U . . .
C12 C 0.27145(6) 0.5482(2) 0.68262(8) 0.0376(5) Uani 1 1 d . . . . .
H12A H 0.2898 0.6182 0.6822 0.045 Uiso 1 1 calc R U . . .
H12B H 0.2432 0.5908 0.6710 0.045 Uiso 1 1 calc R U . . .
C25 C 0.47131(6) 0.0331(2) 0.83457(9) 0.0426(6) Uani 1 1 d . . . . .
H25A H 0.4912 -0.0366 0.8373 0.051 Uiso 1 1 calc R U . . .
H25B H 0.4630 0.0033 0.8604 0.051 Uiso 1 1 calc R U . . .
C28 C 0.56351(7) 0.2759(2) 0.95052(10) 0.0475(6) Uani 1 1 d . . . . .
H28A H 0.5785 0.2711 0.9318 0.071 Uiso 1 1 calc R U . . .
H28B H 0.5872 0.2771 0.9967 0.071 Uiso 1 1 calc R U . . .
H28C H 0.5449 0.3576 0.9362 0.071 Uiso 1 1 calc R U . . .
C27 C 0.51166(7) 0.1681(3) 0.95965(9) 0.0445(6) Uani 1 1 d . . . . .
H27A H 0.4933 0.2503 0.9454 0.067 Uiso 1 1 calc R U . . .
H27B H 0.5356 0.1695 1.0058 0.067 Uiso 1 1 calc R U . . .
H27C H 0.4915 0.0906 0.9469 0.067 Uiso 1 1 calc R U . . .
C10 C 0.25162(7) 0.5964(3) 0.56077(10) 0.0503(6) Uani 1 1 d . . . . .
H10A H 0.2575 0.6754 0.5861 0.076 Uiso 1 1 calc R U . . .
H10B H 0.2322 0.6215 0.5160 0.076 Uiso 1 1 calc R U . . .
H10C H 0.2810 0.5601 0.5748 0.076 Uiso 1 1 calc R U . . .
C14 C 0.31553(7) 0.6019(3) 0.79258(10) 0.0510(6) Uani 1 1 d . . . . .
H14A H 0.3192 0.5699 0.8296 0.061 Uiso 0.645(4) 1 calc R U P B 1
H14B H 0.2929 0.6762 0.7727 0.061 Uiso 0.645(4) 1 calc R U P B 1
H14C H 0.2914 0.6216 0.7958 0.061 Uiso 0.355(4) 1 calc R U P B 2
H14D H 0.3190 0.6826 0.7751 0.061 Uiso 0.355(4) 1 calc R U P B 2
C9 C 0.21519(7) 0.3825(3) 0.52652(10) 0.0499(6) Uani 1 1 d . . . . .
H9A H 0.2432 0.3431 0.5372 0.075 Uiso 1 1 calc R U . . .
H9B H 0.1951 0.4142 0.4827 0.075 Uiso 1 1 calc R U . . .
H9C H 0.1988 0.3148 0.5313 0.075 Uiso 1 1 calc R U . . .
C21 C 0.30877(7) -0.0306(3) 0.71394(10) 0.0461(6) Uani 1 1 d . . . . .
H21A H 0.2883 -0.1050 0.6874 0.069 Uiso 1 1 calc R U . . .
H21B H 0.2912 0.0375 0.7162 0.069 Uiso 1 1 calc R U . . .
H21C H 0.3340 -0.0636 0.7566 0.069 Uiso 1 1 calc R U . . .
C13 C 0.27022(7) 0.4001(3) 0.75044(10) 0.0550(7) Uani 1 1 d . . . . .
H13A H 0.2410 0.4438 0.7333 0.082 Uiso 1 1 calc R U . . .
H13B H 0.2868 0.3754 0.7947 0.082 Uiso 1 1 calc R U . . .
H13C H 0.2638 0.3194 0.7257 0.082 Uiso 1 1 calc R U . . .
C4 C 0.15664(8) 1.0585(3) 0.45542(11) 0.0544(7) Uani 1 1 d . . . . .
H4A H 0.1348 1.1192 0.4202 0.082 Uiso 1 1 calc R U . . .
H4B H 0.1878 1.0743 0.4702 0.082 Uiso 1 1 calc R U . . .
H4C H 0.1563 1.0750 0.4902 0.082 Uiso 1 1 calc R U . . .
C23 C 0.40407(7) -0.0811(3) 0.74751(10) 0.0517(6) Uani 1 1 d . . . . .
H23A H 0.4021 -0.1130 0.7798 0.062 Uiso 1 1 calc R U . . .
H23B H 0.4217 -0.1482 0.7441 0.062 Uiso 1 1 calc R U . . .
C22 C 0.35549(7) -0.0699(3) 0.68402(10) 0.0498(6) Uani 1 1 d . . . . .
H22A H 0.3574 -0.0431 0.6511 0.060 Uiso 1 1 calc R U . . .
H22B H 0.3401 -0.1583 0.6721 0.060 Uiso 1 1 calc R U . . .
C20 C 0.28951(7) 0.0750(3) 0.62255(10) 0.0570(7) Uani 1 1 d . . . . .
H20A H 0.2711 -0.0018 0.5956 0.085 Uiso 1 1 calc R U . . .
H20B H 0.3018 0.1225 0.6050 0.085 Uiso 1 1 calc R U . . .
H20C H 0.2699 0.1357 0.6243 0.085 Uiso 1 1 calc R U . . .
C3 C 0.14307(8) 0.9186(3) 0.43386(12) 0.0534(7) Uani 1 1 d . . . . .
H3A H 0.1418 0.9038 0.3973 0.064 Uiso 1 1 calc R U . . .
H3B H 0.1668 0.8578 0.4683 0.064 Uiso 1 1 calc R U . . .
C24 C 0.44019(7) 0.0861(3) 0.72830(10) 0.0618(8) Uani 1 1 d . . . . .
H24A H 0.4563 0.1723 0.7428 0.093 Uiso 1 1 calc R U . . .
H24B H 0.4117 0.0941 0.6843 0.093 Uiso 1 1 calc R U . . .
H24C H 0.4602 0.0180 0.7312 0.093 Uiso 1 1 calc R U . . .
C1 C 0.06203(9) 0.9148(4) 0.35214(11) 0.0858(11) Uani 1 1 d . . . . .
H1A H 0.0660 0.8633 0.3252 0.103 Uiso 1 1 calc R U . . .
H1B H 0.0623 1.0112 0.3441 0.103 Uiso 1 1 calc R U . . .
C2 C 0.01872(10) 0.8812(4) 0.33587(13) 0.0971(12) Uani 1 1 d . . . . .
H2A H -0.0065 0.9092 0.2923 0.146 Uiso 1 1 calc R U . . .
H2B H 0.0159 0.9271 0.3646 0.146 Uiso 1 1 calc R U . . .
H2C H 0.0171 0.7843 0.3395 0.146 Uiso 1 1 calc R U . . .
C17 C 0.41423(18) 0.5220(5) 0.90992(17) 0.0597(13) Uani 0.645(4) 1 d . . P B 1
H17A H 0.4266 0.6044 0.9350 0.090 Uiso 0.645(4) 1 calc R U P B 1
H17B H 0.4389 0.4552 0.9293 0.090 Uiso 0.645(4) 1 calc R U P B 1
H17C H 0.3893 0.4872 0.9086 0.090 Uiso 0.645(4) 1 calc R U P B 1
C15 C 0.36144(12) 0.6506(4) 0.81376(16) 0.0546(12) Uani 0.645(4) 1 d . . P B 1
H15A H 0.3579 0.6766 0.7762 0.066 Uiso 0.645(4) 1 calc R U P B 1
H15B H 0.3711 0.7309 0.8406 0.066 Uiso 0.645(4) 1 calc R U P B 1
Li3 Li 0.11921(10) 0.6555(4) 0.57355(14) 0.0383(8) Uani 1 1 d . . . . .
C16 C 0.43675(13) 0.5905(5) 0.8499(2) 0.0644(13) Uani 0.645(4) 1 d . . P B 1
H16A H 0.4499 0.6754 0.8727 0.097 Uiso 0.645(4) 1 calc R U P B 1
H16B H 0.4249 0.6013 0.8064 0.097 Uiso 0.645(4) 1 calc R U P B 1
H16C H 0.4608 0.5213 0.8713 0.097 Uiso 0.645(4) 1 calc R U P B 1
Li2 Li 0.16386(10) 0.5706(4) 0.53930(13) 0.0369(8) Uani 1 1 d . . . . .
Li5 Li 0.36378(10) 0.3918(4) 0.78311(14) 0.0372(8) Uani 1 1 d . . . . .
Li1 Li 0.10311(10) 0.7430(4) 0.47167(14) 0.0383(8) Uani 1 1 d . . . . .
Li6 Li 0.37767(10) 0.1810(4) 0.75260(14) 0.0356(8) Uani 1 1 d . . . . .
C6 C 0.04951(7) 0.6976(3) 0.47929(10) 0.0366(5) Uani 1 1 d . . . . .
Li4 Li 0.07999(10) 0.5083(4) 0.47641(14) 0.0361(8) Uani 1 1 d . . . . .
H19A H 0.3473(13) 0.185(3) 0.8220(15) 0.054 Uiso 0.717(5) 1 d . U P A 1
H19B H 0.3898(12) 0.254(4) 0.8645(19) 0.054 Uiso 0.717(5) 1 d . U P A 1
H19C H 0.3857(12) 0.116(4) 0.8451(17) 0.054 Uiso 0.717(5) 1 d . U P A 1
Cl1 Cl 0.3776(5) 0.1962(18) 0.8373(5) 0.0292(10) Uani 0.283(5) 1 d . . P A 2
H18A H 0.3676(8) 0.339(2) 0.6830(12) 0.056(7) Uiso 1 1 d . . . . .
H18B H 0.3677(9) 0.467(3) 0.7083(12) 0.066(8) Uiso 1 1 d . . . . .
H18C H 0.4097(10) 0.389(3) 0.7382(13) 0.075(8) Uiso 1 1 d . . . . .
H7A H 0.1120(8) 0.464(3) 0.4284(10) 0.046(7) Uiso 1 1 d . . . . .
H8A H 0.1144(9) 0.406(2) 0.5762(12) 0.064(7) Uiso 1 1 d . . . . .
H8B H 0.1501(9) 0.369(3) 0.5701(12) 0.064(8) Uiso 1 1 d . . . . .
H5A H 0.1547(9) 0.871(3) 0.5538(12) 0.062(8) Uiso 1 1 d . . . . .
H7B H 0.1341(9) 0.594(3) 0.4301(12) 0.064(7) Uiso 1 1 d . . . . .
H7C H 0.0860(9) 0.589(2) 0.3961(13) 0.061(7) Uiso 1 1 d . . . . .
H5B H 0.1778(9) 0.781(3) 0.6116(14) 0.078(8) Uiso 1 1 d . . . . .
H8C H 0.1615(9) 0.471(2) 0.6228(13) 0.063(7) Uiso 1 1 d . . . . .
H6A H 0.0456(9) 0.703(3) 0.5081(14) 0.079(9) Uiso 1 1 d . . . . .
H5C H 0.1959(10) 0.784(3) 0.5760(13) 0.080(8) Uiso 1 1 d . . . . .
H6B H 0.0429(12) 0.788(4) 0.4646(17) 0.118(13) Uiso 1 1 d . . . . .
H6C H 0.0229(11) 0.651(3) 0.4459(15) 0.089(10) Uiso 1 1 d . . . . .
C16A C 0.4063(2) 0.6662(8) 0.8329(3) 0.053(2) Uani 0.355(4) 1 d . . P B 2
H16D H 0.4119 0.7378 0.8614 0.080 Uiso 0.355(4) 1 calc R U P B 2
H16E H 0.3798 0.6900 0.7893 0.080 Uiso 0.355(4) 1 calc R U P B 2
H16F H 0.4338 0.6545 0.8366 0.080 Uiso 0.355(4) 1 calc R U P B 2
C15A C 0.35957(18) 0.5800(6) 0.8571(2) 0.0368(17) Uani 0.355(4) 1 d . . P B 2
H15C H 0.3568 0.5037 0.8775 0.044 Uiso 0.355(4) 1 calc R U P B 2
H15D H 0.3684 0.6607 0.8835 0.044 Uiso 0.355(4) 1 calc R U P B 2
C17A C 0.4395(2) 0.5126(9) 0.9179(3) 0.049(2) Uani 0.355(4) 1 d . . P B 2
H17D H 0.4487 0.5906 0.9452 0.074 Uiso 0.355(4) 1 calc R U P B 2
H17E H 0.4652 0.4858 0.9194 0.074 Uiso 0.355(4) 1 calc R U P B 2
H17F H 0.4316 0.4386 0.9326 0.074 Uiso 0.355(4) 1 calc R U P B 2

loop_
_atom_site_aniso_label
_atom_site_aniso_U_11
_atom_site_aniso_U_22
_atom_site_aniso_U_33
_atom_site_aniso_U_23
_atom_site_aniso_U_13
_atom_site_aniso_U_12
C19 0.0249(11) 0.0529(10) 0.014(2) -0.0019(17) 0.0142(15) -0.0016(8)
O1 0.0366(8) 0.0811(12) 0.0239(7) 0.0050(7) 0.0170(6) -0.0108(8)
N1 0.0195(7) 0.0667(13) 0.0201(8) -0.0035(8) 0.0120(7) 0.0001(8)
N6 0.0161(7) 0.0618(12) 0.0233(8) -0.0063(8) 0.0098(7) -0.0011(8)
N2 0.0216(8) 0.0661(13) 0.0195(8) -0.0020(8) 0.0113(7) 0.0043(8)
N4 0.0203(7) 0.0643(12) 0.0207(8) -0.0040(8) 0.0109(7) -0.0014(8)
N5 0.0183(7) 0.0710(13) 0.0210(8) -0.0121(8) 0.0095(7) 0.0007(8)
N3 0.0247(9) 0.0520(13) 0.0345(10) -0.0029(9) 0.0054(8) -0.0033(9)
C18 0.0221(10) 0.0614(17) 0.0242(10) 0.0043(11) 0.0164(9) 0.0012(10)
C5 0.0234(9) 0.0642(17) 0.0173(9) -0.0007(10) 0.0121(8) -0.0019(10)
C7 0.0208(10) 0.0681(18) 0.0171(10) -0.0057(10) 0.0109(9) -0.0068(11)
C8 0.0176(9) 0.0652(16) 0.0177(10) -0.0001(10) 0.0083(8) -0.0003(10)
C11 0.0185(9) 0.0620(15) 0.0222(9) -0.0017(9) 0.0102(8) 0.0030(9)
C26 0.0202(9) 0.0665(16) 0.0243(10) -0.0022(10) 0.0100(8) 0.0024(10)
C12 0.0229(9) 0.0609(15) 0.0231(9) 0.0004(9) 0.0120(8) 0.0051(9)
C25 0.0212(9) 0.0634(16) 0.0272(10) -0.0080(10) 0.0082(9) 0.0062(10)
C28 0.0271(10) 0.0644(16) 0.0350(11) -0.0061(11) 0.0126(9) -0.0065(11)
C27 0.0251(10) 0.0737(17) 0.0332(11) -0.0128(11) 0.0180(9) 0.0002(10)
C10 0.0315(11) 0.089(2) 0.0400(12) 0.0039(12) 0.0274(10) -0.0009(11)
C14 0.0377(12) 0.0782(19) 0.0279(11) -0.0074(11) 0.0168(10) 0.0127(12)
C9 0.0361(11) 0.0798(18) 0.0285(11) -0.0084(11) 0.0182(10) 0.0054(12)
C21 0.0383(11) 0.0623(16) 0.0400(12) -0.0093(11) 0.0263(10) -0.0107(11)
C13 0.0345(11) 0.101(2) 0.0322(11) 0.0058(12) 0.0227(10) -0.0006(13)
C4 0.0405(12) 0.078(2) 0.0507(14) -0.0090(13) 0.0323(12) -0.0085(12)
C23 0.0265(10) 0.0678(17) 0.0423(13) -0.0218(12) 0.0136(10) 0.0029(11)
C22 0.0282(10) 0.0780(18) 0.0346(11) -0.0225(12) 0.0162(10) -0.0055(11)
C20 0.0331(11) 0.089(2) 0.0249(11) 0.0005(12) 0.0075(10) -0.0014(12)
C3 0.0475(13) 0.0776(19) 0.0529(14) -0.0060(13) 0.0403(12) -0.0124(13)
C24 0.0286(11) 0.131(3) 0.0300(11) -0.0200(13) 0.0209(10) -0.0042(13)
C1 0.0564(16) 0.148(3) 0.0293(13) 0.0133(16) 0.0167(12) -0.0131(19)
C2 0.0538(17) 0.163(4) 0.0409(15) 0.0129(19) 0.0152(13) -0.031(2)
C17 0.055(3) 0.069(3) 0.0224(19) -0.0104(19) 0.010(2) 0.003(3)
C15 0.047(2) 0.054(3) 0.0299(18) -0.0097(17) 0.0099(17) 0.0054(18)
Li3 0.0248(15) 0.069(3) 0.0199(15) 0.0027(16) 0.0141(13) 0.0020(16)
C16 0.034(2) 0.070(3) 0.056(3) -0.006(2) 0.0137(19) -0.016(2)
Li2 0.0183(14) 0.072(3) 0.0186(15) -0.0038(15) 0.0112(13) -0.0034(15)
Li5 0.0219(15) 0.065(2) 0.0232(15) -0.0012(16) 0.0137(13) -0.0005(15)
Li1 0.0242(15) 0.069(3) 0.0208(15) 0.0010(16) 0.0142(13) -0.0062(16)
Li6 0.0202(14) 0.063(2) 0.0222(15) -0.0010(15) 0.0128(13) 0.0003(15)
C6 0.0220(9) 0.0655(17) 0.0215(10) 0.0048(11) 0.0137(9) 0.0017(10)
Li4 0.0181(14) 0.066(2) 0.0200(15) 0.0010(15) 0.0100(13) -0.0037(15)
Cl1 0.0249(11) 0.0529(10) 0.014(2) -0.0019(17) 0.0142(15) -0.0016(8)
C16A 0.038(4) 0.065(5) 0.045(4) -0.004(4) 0.021(3) -0.009(4)
C15A 0.033(3) 0.051(4) 0.023(3) -0.003(3) 0.016(2) 0.004(3)
C17A 0.021(3) 0.064(5) 0.031(4) -0.005(3) 0.002(3) -0.001(4)

loop_
_atom_type_symbol
_atom_type_description
_atom_type_scat_dispersion_real
_atom_type_scat_dispersion_imag
_atom_type_scat_source
C C 0.0033 0.0016 'International Tables Vol C Tables 4.2.6.8 and 6.1.1.4'
H H 0.0000 0.0000 'International Tables Vol C Tables 4.2.6.8 and 6.1.1.4'
Cl Cl 0.1484 0.1585 'International Tables Vol C Tables 4.2.6.8 and 6.1.1.4'
Li Li -0.0003 0.0001 'International Tables Vol C Tables 4.2.6.8 and 6.1.1.4'
N N 0.0061 0.0033 'International Tables Vol C Tables 4.2.6.8 and 6.1.1.4'
O O 0.0106 0.0060 'International Tables Vol C Tables 4.2.6.8 and 6.1.1.4'

loop_
_geom_angle_atom_site_label_1
_geom_angle_atom_site_label_2
_geom_angle_atom_site_label_3
_geom_angle
_geom_angle_site_symmetry_1
_geom_angle_site_symmetry_3
_geom_angle_publ_flag
Li3 C19 H19A 64(2) 4_546 . ?
Li3 C19 H19B 56(3) 4_546 . ?
Li3 C19 H19C 70(3) 4_546 . ?
Li5 C19 Li3 127.2(12) . 4_546 ?
Li5 C19 H19A 101(3) . . ?
Li5 C19 H19B 80(3) . . ?
Li5 C19 H19C 161(4) . . ?
Li6 C19 Li3 165.6(15) . 4_546 ?
Li6 C19 Li5 67.1(7) . . ?
Li6 C19 H19A 119(3) . . ?
Li6 C19 H19B 133(4) . . ?
Li6 C19 H19C 96(3) . . ?
H19A C19 H19B 99(4) . . ?
H19A C19 H19C 95(5) . . ?
H19B C19 H19C 108(5) . . ?
C3 O1 Li1 112.36(16) . . ?
C1 O1 C3 112.33(18) . . ?
C1 O1 Li1 129.02(18) . . ?
C11 N1 Li2 112.64(13) . . ?
C10 N1 C11 111.37(15) . . ?
C10 N1 Li2 110.53(17) . . ?
C9 N1 C11 107.72(17) . . ?
C9 N1 C10 109.20(16) . . ?
C9 N1 Li2 105.10(15) . . ?
C26 N6 C27 110.12(14) . . ?
C26 N6 Li4 119.69(16) . 8_556 ?
C28 N6 C26 107.84(17) . . ?
C28 N6 C27 108.47(17) . . ?
C28 N6 Li4 105.04(15) . 8_556 ?
C27 N6 Li4 105.19(15) . 8_556 ?
C12 N2 C14 109.30(18) . . ?
C12 N2 Li5 115.66(13) . . ?
C14 N2 Li5 101.94(14) . . ?
C13 N2 C12 110.14(15) . . ?
C13 N2 C14 109.96(17) . . ?
C13 N2 Li5 109.50(17) . . ?
C21 N4 C22 110.92(19) . . ?
C21 N4 C20 108.31(16) . . ?
C21 N4 Li6 107.16(14) . . ?
C22 N4 C20 109.95(17) . . ?
C22 N4 Li6 104.60(14) . . ?
C20 N4 Li6 115.83(18) . . ?
C25 N5 Li6 115.30(14) . . ?
C23 N5 C25 108.26(18) . . ?
C23 N5 Li6 101.47(14) . . ?
C24 N5 C25 110.43(15) . . ?
C24 N5 C23 111.16(18) . . ?
C24 N5 Li6 109.89(17) . . ?
C17 N3 C15 117.4(3) . . ?
C17 N3 C16 109.9(3) . . ?
C17 N3 Li5 117.3(3) . . ?
C15 N3 C16 107.1(3) . . ?
C15 N3 Li5 99.28(19) . . ?
C16 N3 Li5 104.6(2) . . ?
C16A N3 Li5 119.5(3) . . ?
C16A N3 C15A 108.0(4) . . ?
C16A N3 C17A 108.5(4) . . ?
C15A N3 Li5 100.1(2) . . ?
C17A N3 Li5 117.4(4) . . ?
C17A N3 C15A 100.8(4) . . ?
Li5 C18 Li6 67.88(14) . . ?
Li5 C18 H18A 138.2(16) . . ?
Li5 C18 H18B 83.7(15) . . ?
Li5 C18 H18C 114.2(16) . . ?
Li6 C18 H18A 86.7(16) . . ?
Li6 C18 H18B 147.7(15) . . ?
Li6 C18 H18C 102.7(17) . . ?
H18A C18 H18B 106(2) . . ?
H18A C18 H18C 103(2) . . ?
H18B C18 H18C 103(2) . . ?
Li3 C5 H5A 110.1(15) . . ?
Li3 C5 H5B 69.3(16) . . ?
Li3 C5 H5C 145.4(17) . . ?
Li2 C5 Li3 68.28(14) . . ?
Li2 C5 H5A 142.4(15) . . ?
Li2 C5 H5B 108.1(17) . . ?
Li2 C5 H5C 82.6(17) . . ?
Li1 C5 Li3 70.75(12) . . ?
Li1 C5 Li2 67.53(14) . . ?
Li1 C5 H5A 76.5(15) . . ?
Li1 C5 H5B 138.0(16) . . ?
Li1 C5 H5C 115.7(16) . . ?
H5A C5 H5B 106(2) . . ?
H5A C5 H5C 104(2) . . ?
H5B C5 H5C 105(2) . . ?
Li2 C7 H7A 98.3(13) . . ?
Li2 C7 H7B 90.3(15) . . ?
Li2 C7 H7C 150.1(16) . . ?
Li1 C7 Li2 67.19(14) . . ?
Li1 C7 H7A 152.5(13) . . ?
Li1 C7 H7B 98.3(15) . . ?
Li1 C7 H7C 83.3(16) . . ?
Li4 C7 Li2 68.51(12) . . ?
Li4 C7 Li1 68.96(14) . . ?
Li4 C7 H7A 84.2(13) . . ?
Li4 C7 H7B 158.1(15) . . ?
Li4 C7 H7C 97.1(15) . . ?
H7A C7 H7B 105(2) . . ?
H7A C7 H7C 106(2) . . ?
H7B C7 H7C 99(2) . . ?
Li3 C8 Li2 70.13(14) . . ?
Li3 C8 Li4 68.63(14) . . ?
Li3 C8 H8A 95.8(15) . . ?
Li3 C8 H8B 156.5(15) . . ?
Li3 C8 H8C 78.8(15) . . ?
Li2 C8 Li4 68.00(12) . . ?
Li2 C8 H8A 151.6(15) . . ?
Li2 C8 H8B 86.8(15) . . ?
Li2 C8 H8C 98.8(14) . . ?
Li4 C8 H8A 84.0(15) . . ?
Li4 C8 H8B 98.9(15) . . ?
Li4 C8 H8C 147.3(15) . . ?
H8A C8 H8B 103(2) . . ?
H8A C8 H8C 103(2) . . ?
H8B C8 H8C 110(2) . . ?
N1 C11 H11A 109.0 . . ?
N1 C11 H11B 109.0 . . ?
N1 C11 C12 113.12(18) . . ?
H11A C11 H11B 107.8 . . ?
C12 C11 H11A 109.0 . . ?
C12 C11 H11B 109.0 . . ?
N6 C26 H26A 109.1 . . ?
N6 C26 H26B 109.1 . . ?
N6 C26 C25 112.66(18) . . ?
H26A C26 H26B 107.8 . . ?
C25 C26 H26A 109.1 . . ?
C25 C26 H26B 109.1 . . ?
N2 C12 C11 112.10(18) . . ?
N2 C12 H12A 109.2 . . ?
N2 C12 H12B 109.2 . . ?
C11 C12 H12A 109.2 . . ?
C11 C12 H12B 109.2 . . ?
H12A C12 H12B 107.9 . . ?
N5 C25 C26 112.45(19) . . ?
N5 C25 H25A 109.1 . . ?
N5 C25 H25B 109.1 . . ?
C26 C25 H25A 109.1 . . ?
C26 C25 H25B 109.1 . . ?
H25A C25 H25B 107.8 . . ?
N6 C28 H28A 109.5 . . ?
N6 C28 H28B 109.5 . . ?
N6 C28 H28C 109.5 . . ?
H28A C28 H28B 109.5 . . ?
H28A C28 H28C 109.5 . . ?
H28B C28 H28C 109.5 . . ?
N6 C27 H27A 109.5 . . ?
N6 C27 H27B 109.5 . . ?
N6 C27 H27C 109.5 . . ?
H27A C27 H27B 109.5 . . ?
H27A C27 H27C 109.5 . . ?
H27B C27 H27C 109.5 . . ?
N1 C10 H10A 109.5 . . ?
N1 C10 H10B 109.5 . . ?
N1 C10 H10C 109.5 . . ?
H10A C10 H10B 109.5 . . ?
H10A C10 H10C 109.5 . . ?
H10B C10 H10C 109.5 . . ?
N2 C14 H14A 109.8 . . ?
N2 C14 H14B 109.8 . . ?
N2 C14 H14C 108.0 . . ?
N2 C14 H14D 108.0 . . ?
N2 C14 C15 109.2(2) . . ?
N2 C14 C15A 117.0(3) . . ?
H14A C14 H14B 108.3 . . ?
H14C C14 H14D 107.3 . . ?
C15 C14 H14A 109.8 . . ?
C15 C14 H14B 109.8 . . ?
C15A C14 H14C 108.0 . . ?
C15A C14 H14D 108.0 . . ?
N1 C9 H9A 109.5 . . ?
N1 C9 H9B 109.5 . . ?
N1 C9 H9C 109.5 . . ?
H9A C9 H9B 109.5 . . ?
H9A C9 H9C 109.5 . . ?
H9B C9 H9C 109.5 . . ?
N4 C21 H21A 109.5 . . ?
N4 C21 H21B 109.5 . . ?
N4 C21 H21C 109.5 . . ?
H21A C21 H21B 109.5 . . ?
H21A C21 H21C 109.5 . . ?
H21B C21 H21C 109.5 . . ?
N2 C13 H13A 109.5 . . ?
N2 C13 H13B 109.5 . . ?
N2 C13 H13C 109.5 . . ?
H13A C13 H13B 109.5 . . ?
H13A C13 H13C 109.5 . . ?
H13B C13 H13C 109.5 . . ?
H4A C4 H4B 109.5 . . ?
H4A C4 H4C 109.5 . . ?
H4B C4 H4C 109.5 . . ?
C3 C4 H4A 109.5 . . ?
C3 C4 H4B 109.5 . . ?
C3 C4 H4C 109.5 . . ?
N5 C23 H23A 109.2 . . ?
N5 C23 H23B 109.2 . . ?
N5 C23 C22 112.3(2) . . ?
H23A C23 H23B 107.9 . . ?
C22 C23 H23A 109.2 . . ?
C22 C23 H23B 109.2 . . ?
N4 C22 C23 111.26(17) . . ?
N4 C22 H22A 109.4 . . ?
N4 C22 H22B 109.4 . . ?
C23 C22 H22A 109.4 . . ?
C23 C22 H22B 109.4 . . ?
H22A C22 H22B 108.0 . . ?
N4 C20 H20A 109.5 . . ?
N4 C20 H20B 109.5 . . ?
N4 C20 H20C 109.5 . . ?
H20A C20 H20B 109.5 . . ?
H20A C20 H20C 109.5 . . ?
H20B C20 H20C 109.5 . . ?
O1 C3 C4 111.9(2) . . ?
O1 C3 H3A 109.2 . . ?
O1 C3 H3B 109.2 . . ?
C4 C3 H3A 109.2 . . ?
C4 C3 H3B 109.2 . . ?
H3A C3 H3B 107.9 . . ?
N5 C24 H24A 109.5 . . ?
N5 C24 H24B 109.5 . . ?
N5 C24 H24C 109.5 . . ?
H24A C24 H24B 109.5 . . ?
H24A C24 H24C 109.5 . . ?
H24B C24 H24C 109.5 . . ?
O1 C1 H1A 109.5 . . ?
O1 C1 H1B 109.5 . . ?
O1 C1 C2 110.8(2) . . ?
H1A C1 H1B 108.1 . . ?
C2 C1 H1A 109.5 . . ?
C2 C1 H1B 109.5 . . ?
C1 C2 H2A 109.5 . . ?
C1 C2 H2B 109.5 . . ?
C1 C2 H2C 109.5 . . ?
H2A C2 H2B 109.5 . . ?
H2A C2 H2C 109.5 . . ?
H2B C2 H2C 109.5 . . ?
N3 C17 H17A 109.5 . . ?
N3 C17 H17B 109.5 . . ?
N3 C17 H17C 109.5 . . ?
H17A C17 H17B 109.5 . . ?
H17A C17 H17C 109.5 . . ?
H17B C17 H17C 109.5 . . ?
N3 C15 C14 111.8(3) . . ?
N3 C15 H15A 109.2 . . ?
N3 C15 H15B 109.2 . . ?
C14 C15 H15A 109.2 . . ?
C14 C15 H15B 109.2 . . ?
H15A C15 H15B 107.9 . . ?
C19 Li3 Li1 150.1(7) 4_556 . ?
C19 Li3 H5B 91.7(10) 4_556 . ?
C19 Li3 H8C 87.5(9) 4_556 . ?
C19 Li3 H6A 91.6(10) 4_556 . ?
C5 Li3 C19 115.0(7) . 4_556 ?
C5 Li3 Li2 55.35(12) . . ?
C5 Li3 Li1 53.67(11) . . ?
C5 Li3 Li4 102.68(14) . . ?
C5 Li3 Cl1 115.5(4) . 4_556 ?
C5 Li3 H5B 24.5(8) . . ?
C5 Li3 H8C 101.9(6) . . ?
C5 Li3 H6A 118.2(8) . . ?
C8 Li3 C19 107.1(7) . 4_556 ?
C8 Li3 C5 106.70(15) . . ?
C8 Li3 Li2 55.13(13) . . ?
C8 Li3 Li1 102.82(15) . . ?
C8 Li3 C6 110.28(17) . . ?
C8 Li3 Li4 57.10(13) . . ?
C8 Li3 Cl1 107.6(4) . 4_556 ?
C8 Li3 H5B 109.1(7) . . ?
C8 Li3 H8C 25.3(7) . . ?
C8 Li3 H6A 117.3(8) . . ?
Li2 Li3 C19 144.0(6) . 4_556 ?
Li2 Li3 Li1 57.75(12) . . ?
Li2 Li3 H5B 69.8(8) . . ?
Li2 Li3 H8C 64.3(6) . . ?
Li2 Li3 H6A 124.1(8) . . ?
Li1 Li3 H5B 77.6(8) . . ?
Li1 Li3 H8C 120.7(6) . . ?
Li1 Li3 H6A 75.2(8) . . ?
C6 Li3 C19 114.7(6) . 4_556 ?
C6 Li3 C5 102.79(15) . . ?
C6 Li3 Li2 101.25(14) . . ?
C6 Li3 Li1 53.40(10) . . ?
C6 Li3 Li4 55.44(12) . . ?
C6 Li3 Cl1 113.6(4) . 4_556 ?
C6 Li3 H5B 122.0(8) . . ?
C6 Li3 H8C 134.7(7) . . ?
C6 Li3 H6A 23.3(8) . . ?
Li4 Li3 C19 142.3(7) . 4_556 ?
Li4 Li3 Li2 59.49(12) . . ?
Li4 Li3 Li1 58.96(13) . . ?
Li4 Li3 H5B 125.1(8) . . ?
Li4 Li3 H8C 82.4(7) . . ?
Li4 Li3 H6A 71.6(8) . . ?
Cl1 Li3 Li2 145.0(4) 4_556 . ?
Cl1 Li3 Li1 149.5(5) 4_556 . ?
Cl1 Li3 Li4 141.8(4) 4_556 . ?
Cl1 Li3 H5B 92.4(9) 4_556 . ?
Cl1 Li3 H8C 88.3(8) 4_556 . ?
Cl1 Li3 H6A 90.6(9) 4_556 . ?
H5B Li3 H8C 94.3(10) . . ?
H5B Li3 H6A 130.0(11) . . ?
H8C Li3 H6A 135.7(10) . . ?
N3 C16 H16A 109.5 . . ?
N3 C16 H16B 109.5 . . ?
N3 C16 H16C 109.5 . . ?
H16A C16 H16B 109.5 . . ?
H16A C16 H16C 109.5 . . ?
H16B C16 H16C 109.5 . . ?
N1 Li2 C5 114.00(15) . . ?
N1 Li2 C7 107.99(14) . . ?
N1 Li2 C8 109.94(17) . . ?
N1 Li2 Li3 146.42(16) . . ?
N1 Li2 Li1 143.53(17) . . ?
N1 Li2 Li4 142.0(2) . . ?
N1 Li2 H5C 90.8(7) . . ?
C5 Li2 Li3 56.37(12) . . ?
C5 Li2 Li1 55.74(13) . . ?
C5 Li2 Li4 103.95(15) . . ?
C5 Li2 H5C 24.2(7) . . ?
C7 Li2 C5 109.19(17) . . ?
C7 Li2 Li3 105.40(14) . . ?
C7 Li2 Li1 56.35(13) . . ?
C7 Li2 Li4 55.24(10) . . ?
C7 Li2 H5C 112.8(7) . . ?
C8 Li2 C5 107.29(14) . . ?
C8 Li2 C7 108.30(15) . . ?
C8 Li2 Li3 54.74(12) . . ?
C8 Li2 Li1 106.42(14) . . ?
C8 Li2 Li4 57.23(11) . . ?
C8 Li2 H5C 124.8(7) . . ?
Li3 Li2 H5C 79.5(7) . . ?
Li1 Li2 Li3 62.45(13) . . ?
Li1 Li2 Li4 60.73(13) . . ?
Li1 Li2 H5C 70.4(7) . . ?
Li4 Li2 Li3 60.06(12) . . ?
Li4 Li2 H5C 126.5(7) . . ?
C19 Li5 Li6 56.1(7) . . ?
C19 Li5 H19B 23.5(12) . . ?
C19 Li5 H18B 135.5(10) . . ?
N2 Li5 C19 114.3(7) . . ?
N2 Li5 Li6 130.99(16) . . ?
N2 Li5 H19B 112.1(9) . . ?
N2 Li5 Cl1 113.7(4) . . ?
N2 Li5 H18B 97.9(7) . . ?
N3 Li5 C19 111.1(6) . . ?
N3 Li5 N2 85.79(14) . . ?
N3 Li5 C18 115.12(17) . . ?
N3 Li5 Li6 143.08(16) . . ?
N3 Li5 H19B 87.7(11) . . ?
N3 Li5 Cl1 108.2(4) . . ?
N3 Li5 H18B 100.6(7) . . ?
C18 Li5 C19 111.3(7) . . ?
C18 Li5 N2 116.97(16) . . ?
C18 Li5 Li6 56.19(13) . . ?
C18 Li5 H19B 126.6(9) . . ?
C18 Li5 Cl1 113.8(4) . . ?
C18 Li5 H18B 24.3(7) . . ?
Li6 Li5 H19B 76.2(10) . . ?
Li6 Li5 H18B 79.8(7) . . ?
H19B Li5 H18B 149.4(12) . . ?
Cl1 Li5 Li6 58.9(4) . . ?
Cl1 Li5 H18B 138.1(8) . . ?
O1 Li1 C5 106.83(16) . . ?
O1 Li1 C7 100.66(14) . . ?
O1 Li1 Li3 154.1(2) . . ?
O1 Li1 Li2 130.19(16) . . ?
O1 Li1 C6 125.48(18) . . ?
O1 Li1 Li4 145.98(17) . . ?
O1 Li1 H5A 87.6(7) . . ?
O1 Li1 H7C 87.0(6) . . ?
O1 Li1 H6B 102.1(11) . . ?
C5 Li1 C7 110.23(16) . . ?
C5 Li1 Li3 55.58(11) . . ?
C5 Li1 Li2 56.73(13) . . ?
C5 Li1 Li4 104.31(16) . . ?
C5 Li1 H5A 25.2(7) . . ?
C5 Li1 H7C 131.8(7) . . ?
C5 Li1 H6B 109.4(9) . . ?
C7 Li1 Li3 103.39(17) . . ?
C7 Li1 Li2 56.46(12) . . ?
C7 Li1 Li4 55.08(13) . . ?
C7 Li1 H5A 131.2(7) . . ?
C7 Li1 H7C 22.4(7) . . ?
C7 Li1 H6B 125.4(10) . . ?
Li3 Li1 H5A 69.5(7) . . ?
Li3 Li1 H7C 118.8(7) . . ?
Li3 Li1 H6B 71.2(10) . . ?
Li2 Li1 Li3 59.80(12) . . ?
Li2 Li1 Li4 60.22(13) . . ?
Li2 Li1 H5A 81.5(8) . . ?
Li2 Li1 H7C 78.8(7) . . ?
Li2 Li1 H6B 127.5(11) . . ?
C6 Li1 C5 105.95(14) . . ?
C6 Li1 C7 107.21(18) . . ?
C6 Li1 Li3 54.91(11) . . ?
C6 Li1 Li2 104.20(16) . . ?
C6 Li1 Li4 55.89(13) . . ?
C6 Li1 H5A 106.2(6) . . ?
C6 Li1 H7C 101.8(6) . . ?
C6 Li1 H6B 25.0(10) . . ?
Li4 Li1 Li3 59.03(13) . . ?
Li4 Li1 H5A 126.1(7) . . ?
Li4 Li1 H7C 61.8(6) . . ?
Li4 Li1 H6B 79.8(11) . . ?
H5A Li1 H7C 148.9(9) . . ?
H5A Li1 H6B 98.8(11) . . ?
H7C Li1 H6B 112.3(11) . . ?
C19 Li6 Li5 56.8(8) . . ?
C19 Li6 H18A 131.9(11) . . ?
N4 Li6 C19 108.5(7) . . ?
N4 Li6 C18 121.03(15) . . ?
N4 Li6 Li5 128.99(15) . . ?
N4 Li6 Cl1 109.0(4) . . ?
N4 Li6 H18A 100.9(7) . . ?
N5 Li6 C19 115.9(7) . . ?
N5 Li6 N4 84.94(14) . . ?
N5 Li6 C18 112.47(15) . . ?
N5 Li6 Li5 145.99(17) . . ?
N5 Li6 Cl1 114.6(4) . . ?
N5 Li6 H18A 103.7(6) . . ?
C18 Li6 C19 111.8(8) . . ?
C18 Li6 Li5 55.93(13) . . ?
C18 Li6 Cl1 112.3(5) . . ?
C18 Li6 H18A 22.3(6) . . ?
Li5 Li6 H18A 75.0(7) . . ?
Cl1 Li6 Li5 57.6(5) . . ?
Cl1 Li6 H18A 132.6(8) . . ?
Li3 C6 H6A 74.0(18) . . ?
Li3 C6 H6B 117(2) . . ?
Li3 C6 H6C 139.3(19) . . ?
Li1 C6 Li3 71.69(12) . . ?
Li1 C6 Li4 69.43(14) . . ?
Li1 C6 H6A 138.7(18) . . ?
Li1 C6 H6B 77(2) . . ?
Li1 C6 H6C 118.4(17) . . ?
Li4 C6 Li3 68.74(14) . . ?
Li4 C6 H6A 117.7(18) . . ?
Li4 C6 H6B 142(2) . . ?
Li4 C6 H6C 78.3(18) . . ?
H6A C6 H6B 100(3) . . ?
H6A C6 H6C 103(2) . . ?
H6B C6 H6C 103(3) . . ?
N6 Li4 C7 112.32(16) 8_455 . ?
N6 Li4 C8 106.62(17) 8_455 . ?
N6 Li4 Li3 140.61(16) 8_455 . ?
N6 Li4 Li2 141.79(19) 8_455 . ?
N6 Li4 Li1 150.27(16) 8_455 . ?
N6 Li4 C6 115.71(14) 8_455 . ?
N6 Li4 H7A 92.5(6) 8_455 . ?
N6 Li4 H6C 92.8(9) 8_455 . ?
C7 Li4 C8 106.96(14) . . ?
C7 Li4 Li3 106.56(16) . . ?
C7 Li4 Li2 56.25(10) . . ?
C7 Li4 Li1 55.97(13) . . ?
C7 Li4 C6 106.92(18) . . ?
C7 Li4 H7A 24.2(6) . . ?
C7 Li4 H6C 111.7(8) . . ?
C8 Li4 Li3 54.27(12) . . ?
C8 Li4 Li2 54.77(11) . . ?
C8 Li4 Li1 103.07(15) . . ?
C8 Li4 H7A 101.3(6) . . ?
C8 Li4 H6C 125.3(8) . . ?
Li3 Li4 H7A 123.0(6) . . ?
Li3 Li4 H6C 78.3(9) . . ?
Li2 Li4 Li3 60.45(12) . . ?
Li2 Li4 Li1 59.05(13) . . ?
Li2 Li4 H7A 63.9(6) . . ?
Li2 Li4 H6C 125.3(9) . . ?
Li1 Li4 Li3 62.01(13) . . ?
Li1 Li4 H7A 80.1(7) . . ?
Li1 Li4 H6C 70.9(8) . . ?
C6 Li4 C8 107.92(15) . . ?
C6 Li4 Li3 55.82(12) . . ?
C6 Li4 Li2 102.29(17) . . ?
C6 Li4 Li1 54.69(13) . . ?
C6 Li4 H7A 130.1(7) . . ?
C6 Li4 H6C 24.2(8) . . ?
H7A Li4 H6C 128.9(10) . . ?
Li5 Cl1 Li3 130.1(8) . 4_546 ?
Li5 Cl1 Li6 63.5(4) . . ?
Li6 Cl1 Li3 166.4(9) . 4_546 ?
N3 C16A H16D 109.5 . . ?
N3 C16A H16E 109.5 . . ?
N3 C16A H16F 109.5 . . ?
H16D C16A H16E 109.5 . . ?
H16D C16A H16F 109.5 . . ?
H16E C16A H16F 109.5 . . ?
N3 C15A H15C 110.6 . . ?
N3 C15A H15D 110.6 . . ?
C14 C15A N3 105.9(3) . . ?
C14 C15A H15C 110.6 . . ?
C14 C15A H15D 110.6 . . ?
H15C C15A H15D 108.7 . . ?
N3 C17A H17D 109.5 . . ?
N3 C17A H17E 109.5 . . ?
N3 C17A H17F 109.5 . . ?
H17D C17A H17E 109.5 . . ?
H17D C17A H17F 109.5 . . ?
H17E C17A H17F 109.5 . . ?

loop_
_geom_bond_atom_site_label_1
_geom_bond_atom_site_label_2
_geom_bond_distance
_geom_bond_site_symmetry_2
_geom_bond_publ_flag
C19 Li3 2.56(2) 4_546 ?
C19 Li5 2.22(3) . ?
C19 Li6 2.20(2) . ?
C19 H19A 0.95(4) . ?
C19 H19B 0.91(5) . ?
C19 H19C 0.88(5) . ?
O1 C3 1.447(2) . ?
O1 C1 1.398(3) . ?
O1 Li1 2.031(4) . ?
N1 C11 1.477(2) . ?
N1 C10 1.464(3) . ?
N1 C9 1.461(3) . ?
N1 Li2 2.128(3) . ?
N6 C26 1.471(2) . ?
N6 C28 1.465(3) . ?
N6 C27 1.472(2) . ?
N6 Li4 2.149(4) 8_556 ?
N2 C12 1.471(2) . ?
N2 C14 1.474(3) . ?
N2 C13 1.466(3) . ?
N2 Li5 2.210(3) . ?
N4 C21 1.463(3) . ?
N4 C22 1.463(3) . ?
N4 C20 1.466(3) . ?
N4 Li6 2.187(4) . ?
N5 C25 1.473(2) . ?
N5 C23 1.469(3) . ?
N5 C24 1.465(3) . ?
N5 Li6 2.155(4) . ?
N3 C17 1.382(4) . ?
N3 C15 1.453(4) . ?
N3 C16 1.538(4) . ?
N3 Li5 2.101(4) . ?
N3 C16A 1.377(7) . ?
N3 C15A 1.598(5) . ?
N3 C17A 1.547(7) . ?
C18 Li5 2.188(4) . ?
C18 Li6 2.195(4) . ?
C18 H18A 0.88(3) . ?
C18 H18B 0.95(3) . ?
C18 H18C 0.92(3) . ?
C5 Li3 2.283(4) . ?
C5 Li2 2.255(5) . ?
C5 Li1 2.230(4) . ?
C5 H5A 0.97(3) . ?
C5 H5B 0.95(3) . ?
C5 H5C 0.97(3) . ?
C7 Li2 2.254(3) . ?
C7 Li1 2.251(5) . ?
C7 Li4 2.227(3) . ?
C7 H7A 0.96(3) . ?
C7 H7B 0.96(3) . ?
C7 H7C 0.89(3) . ?
C8 Li3 2.212(5) . ?
C8 Li2 2.222(4) . ?
C8 Li4 2.287(4) . ?
C8 H8A 0.97(3) . ?
C8 H8B 0.96(3) . ?
C8 H8C 0.98(3) . ?
C11 H11A 0.9900 . ?
C11 H11B 0.9900 . ?
C11 C12 1.508(3) . ?
C26 H26A 0.9900 . ?
C26 H26B 0.9900 . ?
C26 C25 1.507(3) . ?
C12 H12A 0.9900 . ?
C12 H12B 0.9900 . ?
C25 H25A 0.9900 . ?
C25 H25B 0.9900 . ?
C28 H28A 0.9800 . ?
C28 H28B 0.9800 . ?
C28 H28C 0.9800 . ?
C27 H27A 0.9800 . ?
C27 H27B 0.9800 . ?
C27 H27C 0.9800 . ?
C10 H10A 0.9800 . ?
C10 H10B 0.9800 . ?
C10 H10C 0.9800 . ?
C14 H14A 0.9900 . ?
C14 H14B 0.9900 . ?
C14 H14C 0.9900 . ?
C14 H14D 0.9900 . ?
C14 C15 1.510(5) . ?
C14 C15A 1.476(6) . ?
C9 H9A 0.9800 . ?
C9 H9B 0.9800 . ?
C9 H9C 0.9800 . ?
C21 H21A 0.9800 . ?
C21 H21B 0.9800 . ?
C21 H21C 0.9800 . ?
C13 H13A 0.9800 . ?
C13 H13B 0.9800 . ?
C13 H13C 0.9800 . ?
C4 H4A 0.9800 . ?
C4 H4B 0.9800 . ?
C4 H4C 0.9800 . ?
C4 C3 1.477(4) . ?
C23 H23A 0.9900 . ?
C23 H23B 0.9900 . ?
C23 C22 1.522(3) . ?
C22 H22A 0.9900 . ?
C22 H22B 0.9900 . ?
C20 H20A 0.9800 . ?
C20 H20B 0.9800 . ?
C20 H20C 0.9800 . ?
C3 H3A 0.9900 . ?
C3 H3B 0.9900 . ?
C24 H24A 0.9800 . ?
C24 H24B 0.9800 . ?
C24 H24C 0.9800 . ?
C1 H1A 0.9900 . ?
C1 H1B 0.9900 . ?
C1 C2 1.429(4) . ?
C2 H2A 0.9800 . ?
C2 H2B 0.9800 . ?
C2 H2C 0.9800 . ?
C17 H17A 0.9800 . ?
C17 H17B 0.9800 . ?
C17 H17C 0.9800 . ?
C15 H15A 0.9900 . ?
C15 H15B 0.9900 . ?
Li3 C19 2.56(2) 4_556 ?
Li3 Li2 2.547(4) . ?
Li3 Li1 2.613(4) . ?
Li3 C6 2.252(4) . ?
Li3 Li4 2.537(5) . ?
Li3 Cl1 2.415(14) 4_556 ?
Li3 H5B 2.14(3) . ?
Li3 H8C 2.24(2) . ?
Li3 H6A 2.18(3) . ?
C16 H16A 0.9800 . ?
C16 H16B 0.9800 . ?
C16 H16C 0.9800 . ?
Li2 Li1 2.493(5) . ?
Li2 Li4 2.523(4) . ?
Li2 H5C 2.34(3) . ?
Li5 Li6 2.447(5) . ?
Li5 H19B 2.25(4) . ?
Li5 Cl1 2.309(17) . ?
Li5 H18B 2.29(3) . ?
Li1 C6 2.210(3) . ?
Li1 Li4 2.535(5) . ?
Li1 H5A 2.21(3) . ?
Li1 H7C 2.32(2) . ?
Li1 H6B 2.20(3) . ?
Li6 Cl1 2.342(14) . ?
Li6 H18A 2.32(2) . ?
C6 Li4 2.242(4) . ?
C6 H6A 0.90(3) . ?
C6 H6B 0.95(4) . ?
C6 H6C 0.94(3) . ?
Li4 N6 2.149(4) 8_455 ?
Li4 H7A 2.33(2) . ?
Li4 H6C 2.25(3) . ?
Cl1 Li3 2.415(14) 4_546 ?
C16A H16D 0.9800 . ?
C16A H16E 0.9800 . ?
C16A H16F 0.9800 . ?
C15A H15C 0.9900 . ?
C15A H15D 0.9900 . ?
C17A H17D 0.9800 . ?
C17A H17E 0.9800 . ?
C17A H17F 0.9800 . ?

loop_
_geom_torsion_atom_site_label_1
_geom_torsion_atom_site_label_2
_geom_torsion_atom_site_label_3
_geom_torsion_atom_site_label_4
_geom_torsion
_geom_torsion_site_symmetry_1
_geom_torsion_site_symmetry_2
_geom_torsion_site_symmetry_3
_geom_torsion_site_symmetry_4
_geom_torsion_publ_flag
N1 C11 C12 N2 176.13(14) . . . . ?
N6 C26 C25 N5 165.53(15) . . . . ?
N2 C14 C15 N3 -65.4(3) . . . . ?
N2 C14 C15A N3 57.9(4) . . . . ?
N5 C23 C22 N4 -58.9(3) . . . . ?
C12 N2 C14 C15 -88.5(2) . . . . ?
C12 N2 C14 C15A -150.6(3) . . . . ?
C25 N5 C23 C22 169.12(17) . . . . ?
C28 N6 C26 C25 168.43(16) . . . . ?
C27 N6 C26 C25 -73.4(2) . . . . ?
C10 N1 C11 C12 63.1(2) . . . . ?
C14 N2 C12 C11 173.35(16) . . . . ?
C9 N1 C11 C12 -177.23(16) . . . . ?
C21 N4 C22 C23 -81.9(2) . . . . ?
C13 N2 C12 C11 -65.7(2) . . . . ?
C13 N2 C14 C15 150.5(2) . . . . ?
C13 N2 C14 C15A 88.4(3) . . . . ?
C23 N5 C25 C26 -177.10(16) . . . . ?
C20 N4 C22 C23 158.3(2) . . . . ?
C3 O1 C1 C2 179.6(3) . . . . ?
C24 N5 C25 C26 61.0(2) . . . . ?
C24 N5 C23 C22 -69.4(2) . . . . ?
C1 O1 C3 C4 88.6(3) . . . . ?
C17 N3 C15 C14 -73.3(4) . . . . ?
C16 N3 C15 C14 162.7(3) . . . . ?
Li2 N1 C11 C12 -61.8(2) . . . . ?
Li5 N2 C12 C11 59.1(2) . . . . ?
Li5 N2 C14 C15 34.4(2) . . . . ?
Li5 N2 C14 C15A -27.7(3) . . . . ?
Li5 N3 C15 C14 54.2(3) . . . . ?
Li5 N3 C15A C14 -53.4(4) . . . . ?
Li1 O1 C3 C4 -116.6(2) . . . . ?
Li1 O1 C1 C2 30.1(4) . . . . ?
Li6 N4 C22 C23 33.3(2) . . . . ?
Li6 N5 C25 C26 -64.3(2) . . . . ?
Li6 N5 C23 C22 47.4(2) . . . . ?
Li4 N6 C26 C25 48.6(2) 8_556 . . . ?
C16A N3 C15A C14 72.3(5) . . . . ?
C17A N3 C15A C14 -174.0(4) . . . . ?
